data_2200843
loop_
_publ_author_name
'Okabe, Nobuo'
'Noriko Isomoto'
'Mamiko Odoko'

_publ_section_title
;
 A dinuclear oxomolybdenum(V) compound with picolinate ligands
;
_journal_issue 1
_journal_name_full 'Acta Crystallographica Section E'
_journal_page_first m1
_journal_page_last m3
_journal_paper_doi 10.1107/S160053680102058X
_journal_volume 58
_journal_year 2002
_chemical_formula_iupac '[Mo2 O2 (C6 H4 N O2)2 (H2 O)2], H2 O'
_chemical_formula_moiety 'C12 H12 Mo2 N2 O10, H2 O'
_chemical_formula_sum 'C12 H14 Mo2 N2 O11'
_chemical_formula_weight 554.13
_space_group_IT_number 2
_symmetry_cell_setting triclinic
_symmetry_space_group_name_Hall '-P 1'
_symmetry_space_group_name_H-M 'P -1'
_cell_angle_alpha 98.020(10)
_cell_angle_beta 101.890(10)
_cell_angle_gamma 103.680(10)
_cell_formula_units_Z 2
_cell_length_a 9.260(2)
_cell_length_b 12.145(2)
_cell_length_c 8.2610(10)
_cell_measurement_reflns_used 25
_cell_measurement_temperature 296.2
_cell_measurement_theta_max 15.0
_cell_measurement_theta_min 14.8
_cell_volume 865.8(3)
_computing_cell_refinement 'MSC/AFC Diffractometer Control Software'
_computing_data_collection
;MSC/AFC Diffractometer Control Software (Molecular Structure Corporation and
Rigaku Corporation, 1999)
;
_computing_data_reduction
;
TEXSAN (Molecular Structure Corporation and Rigaku Corporation, 1999)
;
_computing_molecular_graphics 'ORTEPII (Johnson, 1976)'
_computing_publication_material TEXSAN
_computing_structure_refinement 'SHELXL97 (Sheldrick, 1997)'
_computing_structure_solution ' SIR97 (Altomare et al., 1999) and DIRDIF94 (Beurskens et al., 1994)'
_diffrn_measured_fraction_theta_full 1.000
_diffrn_measured_fraction_theta_max 1.000
_diffrn_measurement_device_type 'Rigaku AFC-5R'
_diffrn_measurement_method \w-2\q
_diffrn_radiation_type 'Mo K\a'
_diffrn_radiation_wavelength .7107
_diffrn_reflns_av_R_equivalents .011
_diffrn_reflns_limit_h_max 12
_diffrn_reflns_limit_h_min 0
_diffrn_reflns_limit_k_max 15
_diffrn_reflns_limit_k_min -15
_diffrn_reflns_limit_l_max 10
_diffrn_reflns_limit_l_min -10
_diffrn_reflns_number 4227
_diffrn_reflns_theta_full 27.50
_diffrn_reflns_theta_max 27.50
_diffrn_standards_decay_% .47
_diffrn_standards_interval_count 150
_diffrn_standards_number 3
_exptl_absorpt_coefficient_mu 1.512
_exptl_absorpt_correction_T_max .739
_exptl_absorpt_correction_T_min .627
_exptl_absorpt_correction_type '\y scan'
_exptl_absorpt_process_details '(North et al., 1968)'
_exptl_crystal_colour orange
_exptl_crystal_density_diffrn 2.126
_exptl_crystal_density_method 'not measured'
_exptl_crystal_description prismatic
_exptl_crystal_F_000 544.0
_exptl_crystal_size_max .3
_exptl_crystal_size_mid .3
_exptl_crystal_size_min .2
_refine_diff_density_max .81
_refine_diff_density_min -.52
_refine_ls_extinction_coef .0050(12)
_refine_ls_extinction_expression Fc^*^=kFc[1+0.001xFc^2^\l^3^/sin(2\q)]^-1/4^
_refine_ls_extinction_method SHELXL97
_refine_ls_goodness_of_fit_ref .921
_refine_ls_hydrogen_treatment noref
_refine_ls_number_parameters 245
_refine_ls_number_reflns 3473
_refine_ls_R_factor_gt .0249
_refine_ls_shift/su_max -.0010
_refine_ls_structure_factor_coef Fsqd
_refine_ls_weighting_details 'w = 1/[\s^2^(Fo^2^) + (0.1P)^2^] where P = (Fo^2^+2Fc^2^)/3'
_refine_ls_weighting_scheme calc
_refine_ls_wR_factor_ref .1081
_reflns_number_gt 3473
_reflns_number_total 3977
_reflns_threshold_expression I>2\s(I)
_cod_data_source_file cf6131.cif
_cod_data_source_block I
_cod_original_formula_sum 'C12 H14 Mo2 N2 O11 '
_cod_database_code 2200843

loop_
_symmetry_equiv_pos_as_xyz
x,y,z
-x,-y,-z

loop_
_atom_site_label
_atom_site_fract_x
_atom_site_fract_y
_atom_site_fract_z
_atom_site_U_iso_or_equiv
_atom_site_adp_type
_atom_site_calc_flag
_atom_site_refinement_flags
_atom_site_occupancy
_atom_site_disorder_assembly
_atom_site_disorder_group
_atom_site_type_symbol
Mo1 .10169(3) .22379(2) .18327(3) .02390(10) Uani d . 1.00 . . Mo
Mo2 -.10913(3) .18319(2) .34093(3) .02500(10) Uani d . 1.00 . . Mo
O1 .0012(3) .4074(2) -.2042(3) .0432(6) Uani d . 1.00 . . O
O2 -.0123(3) .2828(2) -.0289(3) .0305(4) Uani d . 1.00 . . O
O3 -.5394(3) .1857(2) .0543(3) .0373(5) Uani d . 1.00 . . O
O4 -.2918(2) .2232(2) .1750(3) .0290(4) Uani d . 1.00 . . O
O5 .2496(3) .2033(2) .3211(3) .0363(5) Uani d . 1.00 . . O
O6 .1634(3) .1351(2) -.0258(3) .0329(5) Uani d . 1.00 . . O
O7 .0237(3) .3264(2) .3211(3) .0287(4) Uani d . 1.00 . . O
O8 -.0747(3) .0912(2) .1457(3) .0296(5) Uani d . 1.00 . . O
O9 -.0243(3) .1382(2) .5110(3) .0382(5) Uani d . 1.00 . . O
O10 -.1986(3) .2900(2) .5092(3) .0329(5) Uani d . 1.00 . . O
O11 .8091(3) .4922(2) .4223(3) .0430(6) Uani d . 1.00 . . O
N1 .2627(3) .3850(2) .1558(3) .0264(5) Uani d . 1.00 . . N
N2 -.3246(3) .0434(2) .3144(3) .0265(5) Uani d . 1.00 . . N
C1 .2079(3) .4397(3) .0370(4) .0274(6) Uani d . 1.00 . . C
C2 .2876(4) .5472(3) .0195(4) .0358(7) Uani d . 1.00 . . C
C3 .4324(4) .5987(3) .1261(4) .0385(7) Uani d . 1.00 . . C
C4 .4888(4) .5419(3) .2480(5) .0403(8) Uani d . 1.00 . . C
C5 .4031(4) .4352(3) .2594(4) .0342(7) Uani d . 1.00 . . C
C6 .0530(4) .3722(3) -.0762(4) .0296(6) Uani d . 1.00 . . C
C7 -.4546(3) .0579(2) .2226(4) .0257(5) Uani d . 1.00 . . C
C8 -.5963(4) -.0195(3) .2017(4) .0314(6) Uani d . 1.00 . . C
C9 -.6035(4) -.1143(3) .2783(4) .0366(7) Uani d . 1.00 . . C
C10 -.4725(4) -.1284(3) .3732(4) .0356(7) Uani d . 1.00 . . C
C11 -.3319(4) -.0488(3) .3884(4) .0309(6) Uani d . 1.00 . . C
C12 -.4316(3) .1635(2) .1419(3) .0251(5) Uani d . 1.00 . . C
H2 .2486 .5877 -.0642 .0341 Uiso calc . 1.00 . . H
H3 .4921 .6709 .1274 .0411 Uiso calc . 1.00 . . H
H4 .5893 .5804 .3367 .0409 Uiso calc . 1.00 . . H
H5 .4487 .3987 .3529 .0362 Uiso calc . 1.00 . . H
H8 -.6853 -.0064 .1435 .0293 Uiso calc . 1.00 . . H
H9 -.6981 -.1681 .2755 .0351 Uiso calc . 1.00 . . H
H10 -.4709 -.1903 .4388 .0364 Uiso calc . 1.00 . . H
H11 -.2411 -.0550 .4589 .0280 Uiso calc . 1.00 . . H
H12 .2657 .1435 -.0014 .0437 Uiso calc . 1.00 . . H
H13 .1077 .0594 -.0752 .0437 Uiso calc . 1.00 . . H
H14 -.2014 .3636 .4926 .0437 Uiso calc . 1.00 . . H
H15 -.1334 .3132 .6104 .0437 Uiso calc . 1.00 . . H
H16 .8703 .5159 .3424 .0455 Uiso calc . 1.00 . . H
H17 .8662 .5476 .5124 .0455 Uiso calc . 1.00 . . H

loop_
_atom_site_aniso_label
_atom_site_aniso_U_11
_atom_site_aniso_U_22
_atom_site_aniso_U_33
_atom_site_aniso_U_12
_atom_site_aniso_U_13
_atom_site_aniso_U_23
Mo1 .0226(2) .0210(2) .0272(2) .00480(10) .00470(10) .00550(10)
Mo2 .0248(2) .0215(2) .0271(2) .00350(10) .00590(10) .00530(10)
O1 .0490(10) .0450(10) .0320(10) .0120(10) -.0010(10) .0150(10)
O2 .0270(10) .0310(10) .0310(10) .0070(9) .0026(8) .0073(8)
O3 .0280(10) .0410(10) .0470(10) .0099(10) .0100(10) .0200(10)
O4 .0280(10) .0251(10) .0330(10) .0020(8) .0073(9) .0114(8)
O5 .0300(10) .0370(10) .0430(10) .0097(9) .0047(10) .0154(10)
O6 .0280(10) .0270(10) .0420(10) .0067(9) .0110(9) .0003(9)
O7 .0300(10) .0221(10) .0320(10) .0020(8) .0102(9) .0026(8)
O8 .0300(10) .0222(10) .0350(10) .0035(8) .0095(9) .0020(8)
O9 .0390(10) .0380(10) .0350(10) .0080(10) .0035(10) .0123(10)
O10 .0350(10) .0290(10) .0300(10) .0033(9) .0096(9) .0010(8)
O11 .0470(10) .0360(10) .0390(10) .0080(10) .0020(10) .0023(10)
N1 .0260(10) .0230(10) .0280(10) .0043(10) .0053(10) .0075(9)
N2 .0300(10) .0230(10) .0260(10) .0044(10) .0085(10) .0065(9)
C1 .0310(10) .0270(10) .0260(10) .0100(10) .0090(10) .0050(10)
C2 .048(2) .0280(10) .035(2) .0110(10) .0140(10) .0110(10)
C3 .042(2) .0260(10) .043(2) -.0010(10) .0150(10) .0050(10)
C4 .033(2) .038(2) .040(2) -.0030(10) .0050(10) .0020(10)
C5 .0280(10) .036(2) .034(2) .0050(10) .0020(10) .0100(10)
C6 .034(2) .0300(10) .0280(10) .0140(10) .0070(10) .0060(10)
C7 .0280(10) .0220(10) .0290(10) .0040(10) .0120(10) .0070(10)
C8 .0250(10) .033(2) .0330(10) .0020(10) .0080(10) .0090(10)
C9 .038(2) .032(2) .035(2) -.0040(10) .0130(10) .0070(10)
C10 .048(2) .0270(10) .0320(10) .0060(10) .0130(10) .0100(10)
C11 .037(2) .0250(10) .0290(10) .0050(10) .0060(10) .0080(10)
C12 .0270(10) .0250(10) .0250(10) .0060(10) .0100(10) .0072(10)

loop_
_atom_type_symbol
_atom_type_description
_atom_type_scat_dispersion_real
_atom_type_scat_dispersion_imag
_atom_type_scat_source
C C .003 .002
;International Tables for Crystallography
(1992, Vol. C, Tables 4.2.6.8 and 6.1.1.4)
;
H H .000 .000
;International Tables for Crystallography
(1992, Vol. C, Table 6.1.1.4)
;
O O .011 .006
;International Tables for Crystallography
(1992, Vol. C, Tables 4.2.6.8 and 6.1.1.4)
;
N N .006 .003
;International Tables for Crystallography
(1992, Vol. C, Tables 4.2.6.8 and 6.1.1.4)
;
Mo Mo -1.683 .686
;International Tables for Crystallography
(1992, Vol. C, Tables 4.2.6.8 and 6.1.1.4)
;

loop_
_geom_angle_atom_site_label_1
_geom_angle_atom_site_label_2
_geom_angle_atom_site_label_3
_geom_angle_site_symmetry_2
_geom_angle_site_symmetry_3
_geom_angle
_geom_angle_publ_flag
Mo2 Mo1 O2 1_555 1_555 100.88(7) no
Mo2 Mo1 O5 1_555 1_555 100.84(9) no
Mo2 Mo1 O6 1_555 1_555 137.13(6) no
Mo2 Mo1 O7 1_555 1_555 48.50(7) no
Mo2 Mo1 O8 1_555 1_555 49.32(8) no
Mo2 Mo1 N1 1_555 1_555 133.91(7) no
O2 Mo1 O5 1_555 1_555 157.30(10) yes
O2 Mo1 O6 1_555 1_555 77.23(9) yes
O2 Mo1 O7 1_555 1_555 86.28(9) yes
O2 Mo1 O8 1_555 1_555 90.43(9) yes
O2 Mo1 N1 1_555 1_555 72.44(8) yes
O5 Mo1 O6 1_555 1_555 91.10(10) yes
O5 Mo1 O7 1_555 1_555 103.50(10) yes
O5 Mo1 O8 1_555 1_555 108.70(10) yes
O5 Mo1 N1 1_555 1_555 87.80(10) yes
O6 Mo1 O7 1_555 1_555 163.30(10) yes
O6 Mo1 O8 1_555 1_555 87.83(9) yes
O6 Mo1 N1 1_555 1_555 87.07(9) yes
O7 Mo1 O8 1_555 1_555 95.01(10) yes
O7 Mo1 N1 1_555 1_555 85.42(10) yes
O8 Mo1 N1 1_555 1_555 162.81(10) yes
Mo1 Mo2 O4 1_555 1_555 100.79(7) no
Mo1 Mo2 O7 1_555 1_555 48.70(8) no
Mo1 Mo2 O8 1_555 1_555 48.79(6) no
Mo1 Mo2 O9 1_555 1_555 102.81(10) no
Mo1 Mo2 O10 1_555 1_555 134.76(6) no
Mo1 Mo2 N2 1_555 1_555 136.76(7) no
O4 Mo2 O7 1_555 1_555 87.56(9) yes
O4 Mo2 O8 1_555 1_555 89.06(9) yes
O4 Mo2 O9 1_555 1_555 156.40(10) yes
O4 Mo2 O10 1_555 1_555 75.87(9) yes
O4 Mo2 N2 1_555 1_555 72.43(9) yes
O7 Mo2 O8 1_555 1_555 94.70(10) yes
O7 Mo2 O9 1_555 1_555 109.00(10) yes
O7 Mo2 O10 1_555 1_555 86.13(10) yes
O7 Mo2 N2 1_555 1_555 159.80(10) yes
O8 Mo2 O9 1_555 1_555 105.70(10) yes
O8 Mo2 O10 1_555 1_555 164.87(9) yes
O8 Mo2 N2 1_555 1_555 88.02(9) yes
O9 Mo2 O10 1_555 1_555 88.20(10) yes
O9 Mo2 N2 1_555 1_555 89.40(10) yes
O10 Mo2 N2 1_555 1_555 86.16(9) yes
Mo1 O2 C6 1_555 1_555 121.6(2) yes
Mo2 O4 C12 1_555 1_555 123.0(2) yes
Mo1 O6 H12 1_555 1_555 110.4 no
Mo1 O6 H13 1_555 1_555 119.1 no
H12 O6 H13 1_555 1_555 111.9 no
Mo1 O7 Mo2 1_555 1_555 82.81(8) yes
Mo1 O8 Mo2 1_555 1_555 81.88(8) yes
Mo2 O10 H14 1_555 1_555 119.8 no
Mo2 O10 H15 1_555 1_555 109.9 no
H14 O10 H15 1_555 1_555 95.7 no
H16 O11 H17 1_555 1_555 96.9 no
Mo1 N1 C1 1_555 1_555 116.5(2) yes
Mo1 N1 C5 1_555 1_555 124.5(2) yes
C1 N1 C5 1_555 1_555 118.8(3) no
Mo2 N2 C7 1_555 1_555 116.1(2) yes
Mo2 N2 C11 1_555 1_555 124.5(2) yes
C7 N2 C11 1_555 1_555 119.4(3) no
N1 C1 C2 1_555 1_555 122.7(3) no
N1 C1 C6 1_555 1_555 113.7(3) no
C2 C1 C6 1_555 1_555 123.6(3) no
C1 C2 C3 1_555 1_555 118.4(3) no
C1 C2 H2 1_555 1_555 123.3 no
C3 C2 H2 1_555 1_555 118.3 no
C2 C3 C4 1_555 1_555 118.7(3) no
C2 C3 H3 1_555 1_555 124.8 no
C4 C3 H3 1_555 1_555 116.3 no
C3 C4 C5 1_555 1_555 120.0(3) no
C3 C4 H4 1_555 1_555 121.1 no
C5 C4 H4 1_555 1_555 118.7 no
N1 C5 C4 1_555 1_555 121.4(3) no
N1 C5 H5 1_555 1_555 122.0 no
C4 C5 H5 1_555 1_555 116.6 no
O1 C6 O2 1_555 1_555 126.0(3) no
O1 C6 C1 1_555 1_555 119.0(3) no
O2 C6 C1 1_555 1_555 115.0(3) no
N2 C7 C8 1_555 1_555 122.0(3) no
N2 C7 C12 1_555 1_555 114.6(2) no
C8 C7 C12 1_555 1_555 123.4(3) no
C7 C8 C9 1_555 1_555 118.4(3) no
C7 C8 H8 1_555 1_555 121.1 no
C9 C8 H8 1_555 1_555 120.3 no
C8 C9 C10 1_555 1_555 119.7(3) no
C8 C9 H9 1_555 1_555 122.7 no
C10 C9 H9 1_555 1_555 117.4 no
C9 C10 C11 1_555 1_555 119.7(3) no
C9 C10 H10 1_555 1_555 123.6 no
C11 C10 H10 1_555 1_555 116.6 no
N2 C11 C10 1_555 1_555 120.8(3) no
N2 C11 H11 1_555 1_555 118.4 no
C10 C11 H11 1_555 1_555 120.6 no
O3 C12 O4 1_555 1_555 125.1(3) no
O3 C12 C7 1_555 1_555 121.2(3) no
O4 C12 C7 1_555 1_555 113.7(3) no

loop_
_geom_bond_atom_site_label_1
_geom_bond_atom_site_label_2
_geom_bond_site_symmetry_1
_geom_bond_site_symmetry_2
_geom_bond_distance
_geom_bond_publ_flag
Mo1 Mo2 . . 2.5538(5) yes
Mo1 O2 . . 2.155(2) yes
Mo1 O5 . . 1.683(3) yes
Mo1 O6 . . 2.156(3) yes
Mo1 O7 . . 1.934(3) yes
Mo1 O8 . . 1.941(2) yes
Mo1 N1 . . 2.234(3) yes
Mo2 O4 . . 2.144(2) yes
Mo2 O7 . . 1.928(2) yes
Mo2 O8 . . 1.956(3) yes
Mo2 O9 . . 1.688(3) yes
Mo2 O10 . . 2.187(3) yes
Mo2 N2 . . 2.242(2) yes
O1 C6 . . 1.243(4) yes
O2 C6 . . 1.267(4) yes
O3 C12 . . 1.215(4) yes
O4 C12 . . 1.278(3) yes
O6 H12 . . .905 no
O6 H13 . . .929 no
O10 H14 . . .928 no
O10 H15 . . .888 no
O11 H16 . . .985 no
O11 H17 . . .903 no
N1 C1 . . 1.341(4) no
N1 C5 . . 1.348(4) no
N2 C7 . . 1.348(4) no
N2 C11 . . 1.343(4) no
C1 C2 . . 1.383(4) no
C1 C6 . . 1.510(4) no
C2 C3 . . 1.388(4) no
C2 H2 . . .962 no
C3 C4 . . 1.382(5) no
C3 H3 . . .917 no
C4 C5 . . 1.377(5) no
C4 H4 . . 1.020 no
C5 H5 . . 1.010 no
C7 C8 . . 1.383(4) no
C7 C12 . . 1.517(4) no
C8 C9 . . 1.384(5) no
C8 H8 . . .925 no
C9 C10 . . 1.363(5) no
C9 H9 . . .955 no
C10 C11 . . 1.396(4) no
C10 H10 . . .986 no
C11 H11 . . .944 no

loop_
_geom_contact_atom_site_label_1
_geom_contact_atom_site_label_2
_geom_contact_distance
_geom_contact_site_symmetry_2
Mo1 Mo2 2.5538(5) .
O1 O10 2.658(3) 1_554
O1 O11 2.953(4) 2_665
O1 C1 3.346(5) 2_565
O1 C2 3.455(5) 2_565
O1 C6 3.488(4) 2_565
O1 O7 3.546(4) 2_565
O3 O6 2.594(3) 1_455
O3 C3 3.245(4) 2_565
O3 O5 3.250(4) 1_455
O3 C8 3.351(4) 2_455
O3 C9 3.381(5) 2_455
O3 C7 3.460(4) 2_455
O3 C5 3.469(4) 1_455
O3 N1 3.476(4) 1_455
O3 C10 3.533(4) 2_455
O4 C2 3.404(4) 2_565
O4 O11 3.411(3) 1_455
O4 C8 3.491(3) 2_455
O5 C10 3.293(4) 2_556
O5 C11 3.323(4) 2_556
O5 C8 3.464(4) 1_655
O6 O8 2.654(3) 2_555
O7 O11 2.733(3) 2_666
O7 O11 3.289(4) 1_455
O8 C8 3.567(4) 2_455
O9 O9 3.477(5) 2_556
O10 O11 2.643(4) 1_455
O10 C9 3.393(4) 2_456
O10 C6 3.580(3) 1_556
O11 O11 3.454(6) 2_766
O11 C2 3.509(4) 2_665
N2 C9 3.591(4) 2_456
C2 C4 3.552(6) 2_665
C3 C10 3.452(4) 1_665
C3 C3 3.572(8) 2_665
C7 C12 3.536(4) 2_455
C7 C10 3.569(5) 2_456
C7 C7 3.596(6) 2_455
C8 C12 3.211(4) 2_455
C8 C10 3.569(4) 2_456
C9 C11 3.404(5) 2_456
C9 C12 3.535(5) 2_455

loop_
_geom_hbond_atom_site_label_D
_geom_hbond_atom_site_label_H
_geom_hbond_atom_site_label_A
_geom_hbond_site_symmetry_A
_geom_hbond_distance_DH
_geom_hbond_distance_HA
_geom_hbond_distance_DA
_geom_hbond_angle_DHA
_geom_hbond_publ_flag
O6 H12 O3 1_655 .905 1.699 2.594(3) 169 yes
O6 H13 O8 2_555 .929 1.772 2.654(3) 158 yes
O10 H14 O11 1_455 .928 1.730 2.643(3) 167 yes
O10 H15 O1 1_556 .888 1.805 2.658(2) 160 yes
O11 H16 O1 2_665 .985 1.980 2.953(4) 169 yes
O11 H17 O7 2_666 .903 1.835 2.733(3) 173 yes

loop_
_geom_torsion_atom_site_label_1
_geom_torsion_atom_site_label_2
_geom_torsion_atom_site_label_3
_geom_torsion_atom_site_label_4
_geom_torsion_site_symmetry_1
_geom_torsion_site_symmetry_2
_geom_torsion_site_symmetry_3
_geom_torsion_site_symmetry_4
_geom_torsion
_geom_torsion_publ_flag
Mo1 Mo2 O4 C12 1_555 1_555 1_555 1_555 140.1(2) no
Mo1 Mo2 N2 C7 1_555 1_555 1_555 1_555 -91.3(2) no
Mo1 Mo2 N2 C11 1_555 1_555 1_555 1_555 91.4(3) no
Mo1 O2 C6 O1 1_555 1_555 1_555 1_555 173.9(3) no
Mo1 O2 C6 C1 1_555 1_555 1_555 1_555 -5.9(4) no
Mo1 O7 Mo2 O4 1_555 1_555 1_555 1_555 -106.67(8) no
Mo1 O7 Mo2 O8 1_555 1_555 1_555 1_555 -17.81(9) no
Mo1 O7 Mo2 O9 1_555 1_555 1_555 1_555 90.50(10) no
Mo1 O7 Mo2 O10 1_555 1_555 1_555 1_555 177.34(9) no
Mo1 O7 Mo2 N2 1_555 1_555 1_555 1_555 -114.8(3) no
Mo1 O8 Mo2 O4 1_555 1_555 1_555 1_555 105.26(9) no
Mo1 O8 Mo2 O7 1_555 1_555 1_555 1_555 17.79(10) no
Mo1 O8 Mo2 O9 1_555 1_555 1_555 1_555 -93.50(10) no
Mo1 O8 Mo2 O10 1_555 1_555 1_555 1_555 110.3(3) no
Mo1 O8 Mo2 N2 1_555 1_555 1_555 1_555 177.70(10) no
Mo1 N1 C1 C2 1_555 1_555 1_555 1_555 172.0(3) no
Mo1 N1 C1 C6 1_555 1_555 1_555 1_555 -8.8(4) no
Mo1 N1 C5 C4 1_555 1_555 1_555 1_555 -171.9(3) no
Mo2 Mo1 O2 C6 1_555 1_555 1_555 1_555 133.9(2) no
Mo2 Mo1 N1 C1 1_555 1_555 1_555 1_555 -83.7(2) no
Mo2 Mo1 N1 C5 1_555 1_555 1_555 1_555 89.9(3) no
Mo2 O4 C12 O3 1_555 1_555 1_555 1_555 176.8(2) no
Mo2 O4 C12 C7 1_555 1_555 1_555 1_555 -3.5(3) no
Mo2 O7 Mo1 O2 1_555 1_555 1_555 1_555 108.07(8) no
Mo2 O7 Mo1 O5 1_555 1_555 1_555 1_555 -92.70(10) no
Mo2 O7 Mo1 O6 1_555 1_555 1_555 1_555 117.2(3) no
Mo2 O7 Mo1 O8 1_555 1_555 1_555 1_555 17.97(10) no
Mo2 O7 Mo1 N1 1_555 1_555 1_555 1_555 -179.27(9) no
Mo2 O8 Mo1 O2 1_555 1_555 1_555 1_555 -104.04(9) no
Mo2 O8 Mo1 O5 1_555 1_555 1_555 1_555 88.30(10) no
Mo2 O8 Mo1 O6 1_555 1_555 1_555 1_555 178.75(9) no
Mo2 O8 Mo1 O7 1_555 1_555 1_555 1_555 -17.74(10) no
Mo2 O8 Mo1 N1 1_555 1_555 1_555 1_555 -108.4(3) no
Mo2 N2 C7 C8 1_555 1_555 1_555 1_555 -177.5(2) no
Mo2 N2 C7 C12 1_555 1_555 1_555 1_555 4.0(3) no
Mo2 N2 C11 C10 1_555 1_555 1_555 1_555 176.2(2) no
O1 C6 C1 N1 1_555 1_555 1_555 1_555 -170.2(3) no
O1 C6 C1 C2 1_555 1_555 1_555 1_555 9.0(5) no
O2 Mo1 Mo2 O4 1_555 1_555 1_555 1_555 1.96(8) no
O2 Mo1 Mo2 O7 1_555 1_555 1_555 1_555 -75.00(10) no
O2 Mo1 Mo2 O8 1_555 1_555 1_555 1_555 81.10(10) no
O2 Mo1 Mo2 O9 1_555 1_555 1_555 1_555 -179.21(10) no
O2 Mo1 Mo2 O10 1_555 1_555 1_555 1_555 -78.80(10) no
O2 Mo1 Mo2 N2 1_555 1_555 1_555 1_555 77.70(10) no
O2 Mo1 N1 C1 1_555 1_555 1_555 1_555 4.6(2) no
O2 Mo1 N1 C5 1_555 1_555 1_555 1_555 178.2(3) no
O2 C6 C1 N1 1_555 1_555 1_555 1_555 9.6(4) no
O2 C6 C1 C2 1_555 1_555 1_555 1_555 -171.2(3) no
O3 C12 C7 N2 1_555 1_555 1_555 1_555 179.1(3) no
O3 C12 C7 C8 1_555 1_555 1_555 1_555 .6(5) no
O4 Mo2 Mo1 O5 1_555 1_555 1_555 1_555 175.44(10) no
O4 Mo2 Mo1 O6 1_555 1_555 1_555 1_555 -80.90(10) no
O4 Mo2 Mo1 O7 1_555 1_555 1_555 1_555 77.00(10) no
O4 Mo2 Mo1 O8 1_555 1_555 1_555 1_555 -79.10(10) no
O4 Mo2 Mo1 N1 1_555 1_555 1_555 1_555 78.00(10) no
O4 Mo2 N2 C7 1_555 1_555 1_555 1_555 -4.2(2) no
O4 Mo2 N2 C11 1_555 1_555 1_555 1_555 178.6(3) no
O4 C12 C7 N2 1_555 1_555 1_555 1_555 -.6(4) no
O4 C12 C7 C8 1_555 1_555 1_555 1_555 -179.1(3) no
O5 Mo1 Mo2 O7 1_555 1_555 1_555 1_555 98.50(10) no
O5 Mo1 Mo2 O8 1_555 1_555 1_555 1_555 -105.50(10) no
O5 Mo1 Mo2 O9 1_555 1_555 1_555 1_555 -5.70(10) no
O5 Mo1 Mo2 O10 1_555 1_555 1_555 1_555 94.70(10) no
O5 Mo1 Mo2 N2 1_555 1_555 1_555 1_555 -108.80(10) no
O5 Mo1 O2 C6 1_555 1_555 1_555 1_555 -29.2(4) no
O5 Mo1 N1 C1 1_555 1_555 1_555 1_555 173.4(2) no
O5 Mo1 N1 C5 1_555 1_555 1_555 1_555 -13.0(3) no
O6 Mo1 Mo2 O7 1_555 1_555 1_555 1_555 -157.90(10) no
O6 Mo1 Mo2 O8 1_555 1_555 1_555 1_555 -1.80(10) no
O6 Mo1 Mo2 O9 1_555 1_555 1_555 1_555 97.90(10) no
O6 Mo1 Mo2 O10 1_555 1_555 1_555 1_555 -161.70(10) no
O6 Mo1 Mo2 N2 1_555 1_555 1_555 1_555 -5.20(10) no
O6 Mo1 O2 C6 1_555 1_555 1_555 1_555 -89.9(3) no
O6 Mo1 N1 C1 1_555 1_555 1_555 1_555 82.2(2) no
O6 Mo1 N1 C5 1_555 1_555 1_555 1_555 -104.3(3) no
O7 Mo1 Mo2 O8 1_555 1_555 1_555 1_555 156.10(10) no
O7 Mo1 Mo2 O9 1_555 1_555 1_555 1_555 -104.20(10) no
O7 Mo1 Mo2 O10 1_555 1_555 1_555 1_555 -3.70(10) no
O7 Mo1 Mo2 N2 1_555 1_555 1_555 1_555 152.70(10) no
O7 Mo1 O2 C6 1_555 1_555 1_555 1_555 87.5(3) no
O7 Mo1 N1 C1 1_555 1_555 1_555 1_555 -82.9(2) no
O7 Mo1 N1 C5 1_555 1_555 1_555 1_555 90.6(3) no
O7 Mo2 Mo1 O8 1_555 1_555 1_555 1_555 -156.10(10) no
O7 Mo2 Mo1 N1 1_555 1_555 1_555 1_555 1.00(10) no
O7 Mo2 O4 C12 1_555 1_555 1_555 1_555 -172.8(2) no
O7 Mo2 N2 C7 1_555 1_555 1_555 1_555 4.4(4) no
O7 Mo2 N2 C11 1_555 1_555 1_555 1_555 -172.9(3) no
O8 Mo1 Mo2 O9 1_555 1_555 1_555 1_555 99.70(10) no
O8 Mo1 Mo2 O10 1_555 1_555 1_555 1_555 -159.80(10) no
O8 Mo1 Mo2 N2 1_555 1_555 1_555 1_555 -3.40(10) no
O8 Mo1 O2 C6 1_555 1_555 1_555 1_555 -177.5(3) no
O8 Mo1 N1 C1 1_555 1_555 1_555 1_555 9.3(5) no
O8 Mo1 N1 C5 1_555 1_555 1_555 1_555 -177.2(3) no
O8 Mo2 Mo1 N1 1_555 1_555 1_555 1_555 157.10(10) no
O8 Mo2 O4 C12 1_555 1_555 1_555 1_555 92.5(2) no
O8 Mo2 N2 C7 1_555 1_555 1_555 1_555 -93.8(2) no
O8 Mo2 N2 C11 1_555 1_555 1_555 1_555 88.9(3) no
O9 Mo2 Mo1 N1 1_555 1_555 1_555 1_555 -103.20(10) no
O9 Mo2 O4 C12 1_555 1_555 1_555 1_555 -37.1(4) no
O9 Mo2 N2 C7 1_555 1_555 1_555 1_555 160.5(2) no
O9 Mo2 N2 C11 1_555 1_555 1_555 1_555 -16.8(3) no
O10 Mo2 Mo1 N1 1_555 1_555 1_555 1_555 -2.70(10) no
O10 Mo2 O4 C12 1_555 1_555 1_555 1_555 -86.2(2) no
O10 Mo2 N2 C7 1_555 1_555 1_555 1_555 72.2(2) no
O10 Mo2 N2 C11 1_555 1_555 1_555 1_555 -105.1(3) no
N1 Mo1 Mo2 N2 1_555 1_555 1_555 1_555 153.70(10) no
N1 Mo1 O2 C6 1_555 1_555 1_555 1_555 1.1(2) no
N1 C1 C2 C3 1_555 1_555 1_555 1_555 2.0(6) no
N1 C5 C4 C3 1_555 1_555 1_555 1_555 -1.3(6) no
N2 Mo2 O4 C12 1_555 1_555 1_555 1_555 4.2(2) no
N2 C7 C8 C9 1_555 1_555 1_555 1_555 .2(5) no
N2 C11 C10 C9 1_555 1_555 1_555 1_555 1.9(5) no
C1 N1 C5 C4 1_555 1_555 1_555 1_555 1.5(5) no
C1 C2 C3 C4 1_555 1_555 1_555 1_555 -1.7(6) no
C2 C1 N1 C5 1_555 1_555 1_555 1_555 -1.9(5) no
C2 C3 C4 C5 1_555 1_555 1_555 1_555 1.4(6) no
C3 C2 C1 C6 1_555 1_555 1_555 1_555 -177.1(3) no
C5 N1 C1 C6 1_555 1_555 1_555 1_555 177.3(3) no
C7 N2 C11 C10 1_555 1_555 1_555 1_555 -1.0(5) no
C7 C8 C9 C10 1_555 1_555 1_555 1_555 .8(5) no
C8 C7 N2 C11 1_555 1_555 1_555 1_555 -.1(5) no
C8 C9 C10 C11 1_555 1_555 1_555 1_555 -1.8(5) no
C9 C8 C7 C12 1_555 1_555 1_555 1_555 178.6(3) no
C11 N2 C7 C12 1_555 1_555 1_555 1_555 -178.6(3) no
